data_7010119
loop_
_publ_author_name
'Fletcher, John S.'
'Male, Nigel A. H.'
'Wilson, Paul J.'
'Rees, Leigh H.'
'Mountford, Philip'
'Schr\"oder, Martin'

_publ_section_title
;
 New Group 5 and 6 transition metal imido complexes with
 monodeprotonated triazacyclononane ligands
;
_journal_issue 22
_journal_name_full 'Journal of the Chemical Society, Dalton Transactions'
_journal_page_first 4130
_journal_paper_doi 10.1039/b006177h
_journal_year 2000
_chemical_compound_source
;
Li[(i-Pr)2[9]aneN3] + [Mo{2,6-C6H3(i-Pr)2}2Cl2(DME)2] 
;
_chemical_formula_moiety 'C36 H60 Cl Mo N5'
_chemical_formula_sum 'C36 H60 Cl Mo N5'
_chemical_formula_weight 694.31
_chemical_melting_point ?
_chemical_name_systematic
;                                                                               
 [Mo{(i-Pr)2[9]aneN3}{2,6-C6H3(i-Pr)2}2Cl]                               
;
_space_group_IT_number 2
_symmetry_cell_setting triclinic
_symmetry_space_group_name_Hall '-P 1'
_symmetry_space_group_name_H-M 'P -1'
_atom_sites_solution_hydrogens geom
_atom_sites_solution_primary direct
_audit_creation_date 00-09-05
_audit_creation_method CRYSTALS_ver_12-03-99
_cell_angle_alpha 111.07(2)
_cell_angle_beta 105.09(2)
_cell_angle_gamma 96.08(2)
_cell_formula_units_Z 4
_cell_length_a 13.658(4)
_cell_length_b 15.846(6)
_cell_length_c 19.138(7)
_cell_measurement_reflns_used 20719
_cell_measurement_temperature 150
_cell_measurement_theta_max 27
_cell_measurement_theta_min 0
_cell_volume 3639(2)
_computing_cell_refinement
;                                                                               
DIP2000 software 'DENZO' (Otwinowski & Minor, 1996)                             
;
_computing_data_collection
;                                                                               
DIP2000 software 'Xpress' (MAC Science, 1989)                                   
;
_computing_data_reduction
;                                                                               
DIP2000 software 'DENZO' (Otwinowski & Minor, 1996)                             
;
_computing_molecular_graphics
;                                                                               
 CAMERON (Watkin, Prout & Pearce,  1996)                                        
;
_computing_publication_material
;                                                                               
CRYSTALS Issue 10 (Watkin, Prout, Carruthers & Betteridge, 1996)                
;
_computing_structure_refinement
;                                                                               
CRYSTALS Issue 10 (Watkin, Prout, Carruthers & Betteridge, 1996)                
;
_computing_structure_solution 'SIR92 (Giacovazzo et al, 1992)'
_diffrn_ambient_temperature 150
_diffrn_measured_fraction_theta_max 0.912
_diffrn_measurement_device_type
;                                                                               
Enraf-nonius DIP2000                                                            
;
_diffrn_measurement_method \w
_diffrn_radiation_monochromator graphite
_diffrn_radiation_type 'Mo K\a'
_diffrn_radiation_wavelength 0.71069
_diffrn_reflns_av_R_equivalents 0.04
_diffrn_reflns_limit_h_max 17
_diffrn_reflns_limit_h_min 0
_diffrn_reflns_limit_k_max 19
_diffrn_reflns_limit_k_min -19
_diffrn_reflns_limit_l_max 22
_diffrn_reflns_limit_l_min -23
_diffrn_reflns_number 20719
_diffrn_reflns_theta_max 26.57
_diffrn_reflns_theta_min 0.00
_diffrn_standards_decay_% 0.00
_diffrn_standards_interval_count 0
_diffrn_standards_interval_time 0
_diffrn_standards_number 0
_exptl_absorpt_coefficient_mu 0.46
_exptl_absorpt_correction_T_max 0.91
_exptl_absorpt_correction_T_min 0.85
_exptl_absorpt_correction_type multi-scan
_exptl_crystal_colour red
_exptl_crystal_density_diffrn 1.27
_exptl_crystal_density_meas ?
_exptl_crystal_description prism
_exptl_crystal_F_000 1473.19
_exptl_crystal_size_max 0.40
_exptl_crystal_size_mid 0.35
_exptl_crystal_size_min 0.20
_refine_diff_density_max 0.860
_refine_diff_density_min -0.89
_refine_ls_extinction_method None
_refine_ls_goodness_of_fit_ref 0.8528
_refine_ls_hydrogen_treatment noref
_refine_ls_matrix_type full
_refine_ls_number_parameters 775
_refine_ls_number_reflns 9214
_refine_ls_R_factor_gt 0.0475
_refine_ls_shift/su_max 0.001121
_refine_ls_structure_factor_coef F
_refine_ls_weighting_details
;
Chebychev polynomial with 4 parameters, Carruthers & Watkin , 1979, 
 1.91     1.71     1.41    0.608    
;
_refine_ls_weighting_scheme calc
_refine_ls_wR_factor_ref 0.0564
_reflns_limit_h_max 16
_reflns_limit_h_min -17
_reflns_limit_k_max 18
_reflns_limit_k_min -19
_reflns_limit_l_max 23
_reflns_limit_l_min 0
_reflns_number_gt 9214
_reflns_number_total 13859
_reflns_threshold_expression >3.00\s(I)
_cod_data_source_file b006177h.txt
_cod_data_source_block Compound11
_cod_depositor_comments
;
The following automatic conversions were performed:
'_symmetry_cell_setting' value 'Triclinic ' changed to 'triclinic'
according to '/home/adriana/struct/CIF-dictionaries/cif_core.dic'
dictionary named 'cif_core.dic' version 2.4.1 from 2010-06-29.

Automatic conversion script
Id: cif_fix_enum 1555 2011-01-17 13:19:09Z saulius 

The following automatic conversions were performed:

'_chemical_melting_point' value 'not measured' was changed to '?' -
the value is undefined or not given.

Automatic conversion script
Id: cif_fix_values 1569 2011-02-09 13:29:24Z adriana 
;
_cod_original_cell_volume 3639.2
_cod_original_sg_symbol_H-M 'P -1 '
_cod_database_code 7010119

loop_
_symmetry_equiv_pos_as_xyz
x,y,z
-x,-y,-z

loop_
_atom_site_label
_atom_site_fract_x
_atom_site_fract_y
_atom_site_fract_z
_atom_site_U_iso_or_equiv
_atom_site_occupancy
_atom_site_adp_type
Mo1 0.74896(3) 0.18063(2) -0.05291(2) 0.0139 1.0000 Uani
Mo2 0.70818(3) -0.22007(2) -0.45273(2) 0.0118 1.0000 Uani
Cl1 0.68434(8) 0.11272(8) -0.19611(6) 0.0224 1.0000 Uani
Cl2 0.75835(8) -0.14255(7) -0.31122(6) 0.0194 1.0000 Uani
N11 0.8353(3) 0.1762(3) 0.0473(2) 0.0189 1.0000 Uani
N14 0.9166(3) 0.1421(3) -0.0748(2) 0.0240 1.0000 Uani
N17 0.7389(3) 0.0060(2) -0.0733(2) 0.0179 1.0000 Uani
N21 0.6063(3) -0.2440(3) -0.5575(2) 0.0199 1.0000 Uani
N24 0.6672(3) -0.0656(2) -0.4427(2) 0.0175 1.0000 Uani
N27 0.5202(3) -0.2231(3) -0.4392(2) 0.0186 1.0000 Uani
N110 0.7908(3) 0.2999(3) -0.0317(2) 0.0205 1.0000 Uani
N123 0.6257(3) 0.1761(3) -0.0394(2) 0.0181 1.0000 Uani
N210 0.8280(3) -0.1905(2) -0.4678(2) 0.0182 1.0000 Uani
N223 0.7072(3) -0.3328(2) -0.4539(2) 0.0160 1.0000 Uani
C12 0.9486(4) 0.1944(3) 0.0694(3) 0.0226 1.0000 Uani
C13 0.9890(3) 0.2065(3) 0.0054(3) 0.0260 1.0000 Uani
C15 0.9165(4) 0.0441(3) -0.0853(3) 0.0235 1.0000 Uani
C16 0.8103(4) -0.0202(3) -0.1201(3) 0.0225 1.0000 Uani
C18 0.7814(4) 0.0076(3) 0.0073(3) 0.0222 1.0000 Uani
C19 0.7901(4) 0.1048(3) 0.0680(3) 0.0244 1.0000 Uani
C22 0.5985(3) -0.1697(3) -0.5861(2) 0.0197 1.0000 Uani
C23 0.6658(4) -0.0758(3) -0.5230(3) 0.0211 1.0000 Uani
C25 0.5618(4) -0.0631(3) -0.4354(3) 0.0224 1.0000 Uani
C26 0.5238(4) -0.1236(3) -0.3978(3) 0.0221 1.0000 Uani
C28 0.4467(4) -0.2620(3) -0.5214(3) 0.0263 1.0000 Uani
C29 0.5078(4) -0.3060(3) -0.5779(3) 0.0244 1.0000 Uani
C111 0.7839(4) 0.3932(3) -0.0056(3) 0.0185 1.0000 Uani
C112 0.8577(4) 0.4589(3) 0.0642(3) 0.0269 1.0000 Uani
C113 0.9470(4) 0.4324(3) 0.1125(3) 0.0254 1.0000 Uani
C114 1.0514(5) 0.4702(5) 0.1062(4) 0.0511 1.0000 Uani
C115 0.9525(5) 0.4629(5) 0.1983(3) 0.0469 1.0000 Uani
C116 0.8487(4) 0.5512(3) 0.0912(3) 0.0308 1.0000 Uani
C117 0.7694(5) 0.5781(4) 0.0502(4) 0.0432 1.0000 Uani
C118 0.6972(5) 0.5138(4) -0.0197(4) 0.0433 1.0000 Uani
C119 0.7013(4) 0.4200(3) -0.0491(3) 0.0311 1.0000 Uani
C120 0.6209(5) 0.3521(4) -0.1256(4) 0.0410 1.0000 Uani
C121 0.6562(7) 0.3471(6) -0.1955(4) 0.0719 1.0000 Uani
C122 0.5127(6) 0.3724(5) -0.1355(7) 0.0870 1.0000 Uani
C124 0.5348(3) 0.2009(3) -0.0283(3) 0.0197 1.0000 Uani
C125 0.5400(4) 0.2734(3) 0.0440(3) 0.0231 1.0000 Uani
C126 0.6424(4) 0.3266(3) 0.1102(3) 0.0249 1.0000 Uani
C127 0.6499(5) 0.4304(4) 0.1410(3) 0.0360 1.0000 Uani
C128 0.6571(4) 0.2935(4) 0.1766(3) 0.0319 1.0000 Uani
C129 0.4466(4) 0.2943(4) 0.0543(3) 0.0295 1.0000 Uani
C130 0.3524(4) 0.2494(4) -0.0038(3) 0.0293 1.0000 Uani
C131 0.3483(4) 0.1814(4) -0.0743(3) 0.0278 1.0000 Uani
C132 0.4385(4) 0.1543(3) -0.0887(3) 0.0219 1.0000 Uani
C133 0.4301(4) 0.0796(3) -0.1679(3) 0.0233 1.0000 Uani
C134 0.4195(4) 0.1169(4) -0.2321(3) 0.0385 1.0000 Uani
C135 0.3393(4) -0.0032(4) -0.1954(4) 0.0391 1.0000 Uani
C141 0.9465(4) 0.1573(4) -0.1407(3) 0.0292 1.0000 Uani
C142 0.9286(4) 0.2489(4) -0.1457(3) 0.0332 1.0000 Uani
C143 1.0588(4) 0.1503(4) -0.1371(4) 0.0382 1.0000 Uani
C171 0.6335(4) -0.0586(3) -0.1200(3) 0.0222 1.0000 Uani
C172 0.6367(4) -0.1606(3) -0.1550(3) 0.0293 1.0000 Uani
C173 0.5601(4) -0.0442(3) -0.0706(3) 0.0272 1.0000 Uani
C211 0.9245(3) -0.1960(3) -0.4780(3) 0.0180 1.0000 Uani
C212 0.9399(4) -0.1919(3) -0.5477(3) 0.0231 1.0000 Uani
C213 0.8531(4) -0.1836(4) -0.6114(3) 0.0301 1.0000 Uani
C214 0.8365(5) -0.2567(5) -0.6935(4) 0.0493 1.0000 Uani
C215 0.8742(4) -0.0859(4) -0.6114(4) 0.0397 1.0000 Uani
C216 1.0379(4) -0.1944(4) -0.5556(3) 0.0305 1.0000 Uani
C217 1.1197(4) -0.1998(4) -0.4974(4) 0.0350 1.0000 Uani
C218 1.1023(4) -0.2071(4) -0.4319(4) 0.0327 1.0000 Uani
C219 1.0052(3) -0.2067(3) -0.4205(3) 0.0229 1.0000 Uani
C220 0.9904(4) -0.2156(4) -0.3477(3) 0.0269 1.0000 Uani
C221 1.0349(5) -0.1238(4) -0.2753(3) 0.0427 1.0000 Uani
C222 1.0358(5) -0.2936(4) -0.3318(4) 0.0406 1.0000 Uani
C224 0.7497(3) -0.4067(3) -0.4480(3) 0.0181 1.0000 Uani
C225 0.7881(3) -0.4589(3) -0.5083(3) 0.0226 1.0000 Uani
C226 0.7861(4) -0.4324(3) -0.5775(3) 0.0263 1.0000 Uani
C227 0.6803(5) -0.4734(4) -0.6410(3) 0.0385 1.0000 Uani
C228 0.8727(6) -0.4594(5) -0.6124(4) 0.0530 1.0000 Uani
C229 0.8285(4) -0.5343(3) -0.5024(3) 0.0313 1.0000 Uani
C230 0.8312(4) -0.5582(3) -0.4386(3) 0.0337 1.0000 Uani
C231 0.7944(4) -0.5064(3) -0.3799(3) 0.0296 1.0000 Uani
C232 0.7528(3) -0.4307(3) -0.3831(3) 0.0209 1.0000 Uani
C233 0.7199(4) -0.3729(3) -0.3136(3) 0.0220 1.0000 Uani
C234 0.6487(4) -0.4327(4) -0.2915(3) 0.0352 1.0000 Uani
C235 0.8155(4) -0.3144(3) -0.2417(3) 0.0271 1.0000 Uani
C241 0.7431(4) 0.0226(3) -0.3784(3) 0.0203 1.0000 Uani
C242 0.8563(3) 0.0207(3) -0.3717(3) 0.0235 1.0000 Uani
C243 0.7205(4) 0.1112(3) -0.3874(3) 0.0307 1.0000 Uani
C271 0.4915(4) -0.2752(3) -0.3922(3) 0.0222 1.0000 Uani
C272 0.3948(4) -0.2544(4) -0.3678(4) 0.0354 1.0000 Uani
C273 0.4769(4) -0.3799(3) -0.4361(3) 0.0243 1.0000 Uani
H121 0.9772 0.2542 0.1184 0.0600 1.0000 Uiso
H122 0.9741 0.1443 0.0819 0.0600 1.0000 Uiso
H131 1.0591 0.1912 0.0111 0.0600 1.0000 Uiso
H132 0.9957 0.2715 0.0100 0.0600 1.0000 Uiso
H151 0.9589 0.0198 -0.1205 0.0600 1.0000 Uiso
H152 0.9508 0.0439 -0.0329 0.0600 1.0000 Uiso
H161 0.8200 -0.0839 -0.1262 0.0600 1.0000 Uiso
H162 0.7778 -0.0226 -0.1743 0.0600 1.0000 Uiso
H181 0.8504 -0.0089 0.0140 0.0600 1.0000 Uiso
H182 0.7339 -0.0378 0.0151 0.0600 1.0000 Uiso
H191 0.8383 0.1116 0.1199 0.0600 1.0000 Uiso
H192 0.7228 0.1130 0.0712 0.0600 1.0000 Uiso
H221 0.6223 -0.1866 -0.6339 0.0600 1.0000 Uiso
H222 0.5248 -0.1652 -0.6026 0.0600 1.0000 Uiso
H231 0.7379 -0.0718 -0.5246 0.0600 1.0000 Uiso
H232 0.6377 -0.0259 -0.5341 0.0600 1.0000 Uiso
H251 0.5122 -0.0824 -0.4895 0.0600 1.0000 Uiso
H252 0.5627 0.0026 -0.4037 0.0600 1.0000 Uiso
H261 0.5701 -0.0994 -0.3428 0.0600 1.0000 Uiso
H262 0.4523 -0.1150 -0.3982 0.0600 1.0000 Uiso
H281 0.4171 -0.2125 -0.5327 0.0600 1.0000 Uiso
H282 0.3891 -0.3105 -0.5260 0.0600 1.0000 Uiso
H291 0.4677 -0.3189 -0.6332 0.0600 1.0000 Uiso
H292 0.5230 -0.3648 -0.5747 0.0600 1.0000 Uiso
H1131 0.9307 0.3627 0.0878 0.0600 1.0000 Uiso
H1141 1.1089 0.4512 0.1377 0.0600 1.0000 Uiso
H1142 1.0660 0.5393 0.1287 0.0600 1.0000 Uiso
H1143 1.0503 0.4467 0.0509 0.0600 1.0000 Uiso
H1151 1.0122 0.4439 0.2268 0.0600 1.0000 Uiso
H1152 0.9654 0.5321 0.2227 0.0600 1.0000 Uiso
H1153 0.8880 0.4361 0.2029 0.0600 1.0000 Uiso
H1161 0.9009 0.5986 0.1411 0.0600 1.0000 Uiso
H1171 0.7626 0.6434 0.0708 0.0600 1.0000 Uiso
H1181 0.6418 0.5332 -0.0519 0.0600 1.0000 Uiso
H1201 0.6132 0.2899 -0.1236 0.0600 1.0000 Uiso
H1211 0.6031 0.3020 -0.2451 0.0600 1.0000 Uiso
H1212 0.6662 0.4088 -0.1971 0.0600 1.0000 Uiso
H1213 0.7228 0.3263 -0.1900 0.0600 1.0000 Uiso
H1221 0.4607 0.3287 -0.1846 0.0600 1.0000 Uiso
H1222 0.5144 0.4376 -0.1341 0.0600 1.0000 Uiso
H1223 0.4886 0.3729 -0.0895 0.0600 1.0000 Uiso
H1261 0.6973 0.3127 0.0866 0.0600 1.0000 Uiso
H1271 0.7188 0.4609 0.1850 0.0600 1.0000 Uiso
H1272 0.6476 0.4510 0.0992 0.0600 1.0000 Uiso
H1273 0.5939 0.4453 0.1638 0.0600 1.0000 Uiso
H1281 0.7251 0.3287 0.2182 0.0600 1.0000 Uiso
H1282 0.6590 0.2263 0.1555 0.0600 1.0000 Uiso
H1283 0.6007 0.3023 0.1993 0.0600 1.0000 Uiso
H1291 0.4456 0.3416 0.1051 0.0600 1.0000 Uiso
H1301 0.2868 0.2651 0.0055 0.0600 1.0000 Uiso
H1311 0.2784 0.1523 -0.1161 0.0600 1.0000 Uiso
H1331 0.4951 0.0565 -0.1595 0.0600 1.0000 Uiso
H1341 0.4123 0.0661 -0.2829 0.0600 1.0000 Uiso
H1342 0.4809 0.1661 -0.2169 0.0600 1.0000 Uiso
H1343 0.3559 0.1431 -0.2378 0.0600 1.0000 Uiso
H1351 0.3355 -0.0488 -0.2472 0.0600 1.0000 Uiso
H1352 0.3478 -0.0300 -0.1562 0.0600 1.0000 Uiso
H1353 0.2733 0.0206 -0.2006 0.0600 1.0000 Uiso
H1411 0.8985 0.1071 -0.1907 0.0600 1.0000 Uiso
H1421 0.9486 0.2547 -0.1901 0.0600 1.0000 Uiso
H1422 0.9701 0.3006 -0.0957 0.0600 1.0000 Uiso
H1423 0.8534 0.2495 -0.1552 0.0600 1.0000 Uiso
H1431 1.0749 0.1610 -0.1813 0.0600 1.0000 Uiso
H1432 1.1074 0.1979 -0.0861 0.0600 1.0000 Uiso
H1433 1.0678 0.0880 -0.1407 0.0600 1.0000 Uiso
H1711 0.6063 -0.0440 -0.1669 0.0600 1.0000 Uiso
H1721 0.5645 -0.1977 -0.1852 0.0600 1.0000 Uiso
H1722 0.6783 -0.1697 -0.1914 0.0600 1.0000 Uiso
H1723 0.6677 -0.1793 -0.1122 0.0600 1.0000 Uiso
H1731 0.4912 -0.0862 -0.1015 0.0600 1.0000 Uiso
H1732 0.5899 -0.0546 -0.0223 0.0600 1.0000 Uiso
H1733 0.5511 0.0217 -0.0543 0.0600 1.0000 Uiso
H2131 0.7897 -0.1929 -0.5976 0.0600 1.0000 Uiso
H2141 0.7802 -0.2465 -0.7329 0.0600 1.0000 Uiso
H2142 0.9020 -0.2493 -0.7076 0.0600 1.0000 Uiso
H2143 0.8186 -0.3184 -0.6953 0.0600 1.0000 Uiso
H2151 0.8164 -0.0823 -0.6535 0.0600 1.0000 Uiso
H2152 0.9402 -0.0749 -0.6225 0.0600 1.0000 Uiso
H2153 0.8785 -0.0390 -0.5597 0.0600 1.0000 Uiso
H2161 1.0482 -0.1896 -0.6032 0.0600 1.0000 Uiso
H2171 1.1906 -0.1977 -0.5030 0.0600 1.0000 Uiso
H2181 1.1587 -0.2140 -0.3909 0.0600 1.0000 Uiso
H2201 0.9136 -0.2327 -0.3593 0.0600 1.0000 Uiso
H2211 1.0215 -0.1342 -0.2294 0.0600 1.0000 Uiso
H2212 1.1086 -0.1059 -0.2651 0.0600 1.0000 Uiso
H2213 0.9976 -0.0775 -0.2851 0.0600 1.0000 Uiso
H2221 1.0224 -0.2970 -0.2846 0.0600 1.0000 Uiso
H2222 1.1099 -0.2812 -0.3243 0.0600 1.0000 Uiso
H2223 0.9998 -0.3532 -0.3784 0.0600 1.0000 Uiso
H2261 0.7981 -0.3636 -0.5595 0.0600 1.0000 Uiso
H2271 0.6779 -0.4564 -0.6856 0.0600 1.0000 Uiso
H2272 0.6640 -0.5414 -0.6586 0.0600 1.0000 Uiso
H2273 0.6258 -0.4482 -0.6173 0.0600 1.0000 Uiso
H2281 0.8696 -0.4423 -0.6572 0.0600 1.0000 Uiso
H2282 0.8670 -0.5280 -0.6303 0.0600 1.0000 Uiso
H2283 0.9420 -0.4280 -0.5704 0.0600 1.0000 Uiso
H2291 0.8591 -0.5725 -0.5438 0.0600 1.0000 Uiso
H2301 0.8583 -0.6136 -0.4370 0.0600 1.0000 Uiso
H2311 0.8025 -0.5223 -0.3333 0.0600 1.0000 Uiso
H2331 0.6797 -0.3306 -0.3286 0.0600 1.0000 Uiso
H2341 0.6304 -0.3945 -0.2466 0.0600 1.0000 Uiso
H2342 0.6862 -0.4790 -0.2785 0.0600 1.0000 Uiso
H2343 0.5857 -0.4672 -0.3382 0.0600 1.0000 Uiso
H2351 0.7928 -0.2776 -0.1972 0.0600 1.0000 Uiso
H2352 0.8583 -0.3549 -0.2265 0.0600 1.0000 Uiso
H2353 0.8566 -0.2714 -0.2562 0.0600 1.0000 Uiso
H2411 0.7295 0.0244 -0.3293 0.0600 1.0000 Uiso
H2421 0.9022 0.0798 -0.3306 0.0600 1.0000 Uiso
H2422 0.8662 0.0136 -0.4238 0.0600 1.0000 Uiso
H2423 0.8748 -0.0316 -0.3596 0.0600 1.0000 Uiso
H2431 0.7730 0.1653 -0.3440 0.0600 1.0000 Uiso
H2432 0.7264 0.1084 -0.4389 0.0600 1.0000 Uiso
H2433 0.6504 0.1175 -0.3856 0.0600 1.0000 Uiso
H2711 0.5493 -0.2516 -0.3416 0.0600 1.0000 Uiso
H2721 0.3796 -0.2892 -0.3372 0.0600 1.0000 Uiso
H2722 0.3333 -0.2707 -0.4159 0.0600 1.0000 Uiso
H2723 0.4065 -0.1862 -0.3349 0.0600 1.0000 Uiso
H2731 0.4572 -0.4123 -0.4048 0.0600 1.0000 Uiso
H2732 0.5426 -0.3934 -0.4452 0.0600 1.0000 Uiso
H2733 0.4211 -0.4016 -0.4881 0.0600 1.0000 Uiso

loop_
_atom_site_aniso_label
_atom_site_aniso_U_11
_atom_site_aniso_U_22
_atom_site_aniso_U_33
_atom_site_aniso_U_23
_atom_site_aniso_U_13
_atom_site_aniso_U_12
Mo1 0.01205(18) 0.01413(18) 0.01302(19) 0.00452(15) 0.00197(14) 0.00106(14)
Mo2 0.01130(18) 0.01395(18) 0.01047(18) 0.00510(14) 0.00396(14) 0.00249(14)
Cl1 0.0206(5) 0.0276(5) 0.0152(5) 0.0071(4) 0.0029(4) 0.0027(4)
Cl2 0.0238(5) 0.0194(5) 0.0139(5) 0.0060(4) 0.0055(4) 0.0054(4)
N11 0.0186(18) 0.0198(18) 0.0150(17) 0.0071(15) -0.0011(14) 0.0072(15)
N14 0.0192(19) 0.024(2) 0.026(2) 0.0090(17) 0.0041(16) 0.0028(16)
N17 0.0208(19) 0.0185(18) 0.0144(17) 0.0061(15) 0.0063(15) 0.0045(15)
N21 0.0184(18) 0.0241(19) 0.0152(17) 0.0096(16) 0.0008(14) 0.0020(16)
N24 0.0187(18) 0.0198(18) 0.0161(17) 0.0082(15) 0.0074(14) 0.0052(15)
N27 0.0193(19) 0.0206(18) 0.0189(18) 0.0104(16) 0.0069(15) 0.0060(15)
N110 0.0157(18) 0.0221(19) 0.0220(19) 0.0110(16) 0.0021(15) -0.0007(15)
N123 0.0159(18) 0.0202(18) 0.0155(17) 0.0062(15) 0.0032(14) 0.0016(15)
N210 0.0155(18) 0.0183(17) 0.0190(18) 0.0094(15) 0.0023(14) -0.0015(14)
N223 0.0155(17) 0.0155(17) 0.0119(16) 0.0017(14) 0.0028(14) 0.0006(14)
C12 0.029(2) 0.021(2) 0.014(2) 0.0060(18) 0.0023(18) 0.0103(19)
C13 0.011(2) 0.029(2) 0.027(2) 0.006(2) -0.0008(18) 0.0006(18)
C15 0.019(2) 0.022(2) 0.031(2) 0.010(2) 0.0106(19) 0.0070(18)
C16 0.023(2) 0.023(2) 0.024(2) 0.010(2) 0.0111(19) 0.0098(19)
C18 0.031(2) 0.020(2) 0.015(2) 0.0083(18) 0.0045(18) 0.0044(19)
C19 0.029(3) 0.025(2) 0.021(2) 0.014(2) 0.0036(19) 0.006(2)
C22 0.020(2) 0.029(2) 0.0118(19) 0.0116(18) 0.0035(16) 0.0041(19)
C23 0.020(2) 0.029(2) 0.024(2) 0.019(2) 0.0096(18) 0.0098(19)
C25 0.019(2) 0.022(2) 0.033(3) 0.015(2) 0.0106(19) 0.0077(18)
C26 0.019(2) 0.024(2) 0.029(2) 0.015(2) 0.0108(19) 0.0071(18)
C28 0.014(2) 0.031(3) 0.033(3) 0.019(2) -0.0012(19) 0.0008(19)
C29 0.019(2) 0.031(2) 0.015(2) 0.0075(19) -0.0017(17) -0.002(2)
C111 0.023(2) 0.0139(19) 0.020(2) 0.0095(17) 0.0056(18) 0.0007(17)
C112 0.023(2) 0.025(2) 0.035(3) 0.015(2) 0.010(2) 0.0016(19)
C113 0.027(2) 0.019(2) 0.022(2) 0.0046(19) 0.0025(19) 0.0004(19)
C114 0.035(3) 0.062(4) 0.065(4) 0.037(4) 0.014(3) 0.011(3)
C115 0.048(4) 0.063(4) 0.028(3) 0.015(3) 0.009(3) 0.025(3)
C116 0.037(3) 0.018(2) 0.032(3) 0.008(2) 0.007(2) -0.000(2)
C117 0.050(4) 0.025(3) 0.058(4) 0.023(3) 0.013(3) 0.009(3)
C118 0.042(3) 0.033(3) 0.053(4) 0.024(3) 0.003(3) 0.008(3)
C119 0.030(3) 0.024(2) 0.039(3) 0.018(2) 0.005(2) 0.004(2)
C120 0.036(3) 0.031(3) 0.051(4) 0.023(3) -0.006(3) 0.010(2)
C121 0.096(6) 0.061(5) 0.033(3) 0.022(3) -0.015(4) -0.008(4)
C122 0.049(4) 0.044(4) 0.128(8) 0.022(5) -0.019(5) 0.011(4)
C124 0.016(2) 0.021(2) 0.023(2) 0.0113(19) 0.0054(18) 0.0047(17)
C125 0.022(2) 0.022(2) 0.028(2) 0.012(2) 0.0074(19) 0.0072(19)
C126 0.025(2) 0.025(2) 0.024(2) 0.009(2) 0.009(2) 0.007(2)
C127 0.039(3) 0.028(3) 0.031(3) 0.004(2) 0.012(2) -0.003(2)
C128 0.037(3) 0.028(3) 0.026(3) 0.010(2) 0.004(2) 0.005(2)
C129 0.034(3) 0.030(3) 0.034(3) 0.018(2) 0.014(2) 0.017(2)
C130 0.024(2) 0.034(3) 0.042(3) 0.022(2) 0.016(2) 0.017(2)
C131 0.016(2) 0.033(3) 0.036(3) 0.019(2) 0.003(2) 0.007(2)
C132 0.022(2) 0.023(2) 0.024(2) 0.0153(19) 0.0042(18) 0.0051(19)
C133 0.017(2) 0.027(2) 0.025(2) 0.011(2) 0.0037(18) 0.0010(19)
C134 0.034(3) 0.050(3) 0.027(3) 0.016(3) -0.001(2) 0.011(3)
C135 0.027(3) 0.035(3) 0.043(3) 0.007(3) 0.009(2) -0.006(2)
C141 0.022(2) 0.040(3) 0.026(2) 0.014(2) 0.010(2) 0.001(2)
C142 0.027(3) 0.038(3) 0.039(3) 0.021(2) 0.012(2) 0.001(2)
C143 0.017(2) 0.046(3) 0.047(3) 0.015(3) 0.011(2) -0.003(2)
C171 0.022(2) 0.022(2) 0.024(2) 0.0102(19) 0.0085(19) 0.0003(18)
C172 0.033(3) 0.025(2) 0.031(3) 0.010(2) 0.015(2) 0.002(2)
C173 0.029(3) 0.025(2) 0.029(2) 0.009(2) 0.015(2) 0.003(2)
C211 0.016(2) 0.019(2) 0.024(2) 0.0120(18) 0.0109(17) 0.0031(17)
C212 0.020(2) 0.024(2) 0.030(2) 0.011(2) 0.0151(19) 0.0033(18)
C213 0.025(2) 0.042(3) 0.028(3) 0.017(2) 0.015(2) 0.007(2)
C214 0.056(4) 0.061(4) 0.028(3) 0.013(3) 0.015(3) 0.013(3)
C215 0.032(3) 0.050(3) 0.048(3) 0.032(3) 0.012(3) 0.015(3)
C216 0.031(3) 0.037(3) 0.040(3) 0.023(2) 0.024(2) 0.013(2)
C217 0.019(2) 0.039(3) 0.062(4) 0.031(3) 0.022(2) 0.009(2)
C218 0.023(3) 0.034(3) 0.054(3) 0.027(3) 0.018(2) 0.010(2)
C219 0.016(2) 0.021(2) 0.033(3) 0.014(2) 0.0073(19) 0.0028(18)
C220 0.018(2) 0.037(3) 0.034(3) 0.023(2) 0.007(2) 0.010(2)
C221 0.035(3) 0.046(3) 0.032(3) 0.009(3) -0.001(2) 0.003(3)
C222 0.039(3) 0.052(4) 0.057(4) 0.041(3) 0.026(3) 0.021(3)
C224 0.0092(18) 0.0135(19) 0.024(2) 0.0038(17) 0.0003(16) 0.0008(16)
C225 0.017(2) 0.015(2) 0.030(2) 0.0034(19) 0.0063(19) 0.0009(17)
C226 0.030(3) 0.022(2) 0.030(3) 0.007(2) 0.021(2) 0.005(2)
C227 0.048(3) 0.037(3) 0.026(3) 0.008(2) 0.014(2) 0.001(3)
C228 0.058(4) 0.059(4) 0.066(4) 0.028(4) 0.047(4) 0.027(3)
C229 0.027(3) 0.018(2) 0.044(3) 0.003(2) 0.016(2) 0.0080(19)
C230 0.031(3) 0.022(2) 0.044(3) 0.013(2) 0.005(2) 0.010(2)
C231 0.028(3) 0.023(2) 0.030(3) 0.011(2) -0.002(2) 0.006(2)
C232 0.015(2) 0.0124(19) 0.028(2) 0.0060(18) -0.0005(18) -0.0005(16)
C233 0.022(2) 0.023(2) 0.019(2) 0.0106(19) 0.0021(18) 0.0036(19)
C234 0.031(3) 0.037(3) 0.041(3) 0.020(3) 0.012(2) 0.003(2)
C235 0.030(3) 0.028(2) 0.022(2) 0.010(2) 0.006(2) 0.011(2)
C241 0.021(2) 0.018(2) 0.021(2) 0.0071(18) 0.0074(18) 0.0013(18)
C242 0.016(2) 0.020(2) 0.027(2) 0.0048(19) 0.0043(18) -0.0060(17)
C243 0.031(3) 0.021(2) 0.045(3) 0.018(2) 0.013(2) 0.007(2)
C271 0.019(2) 0.028(2) 0.027(2) 0.017(2) 0.0111(18) 0.0032(19)
C272 0.034(3) 0.040(3) 0.046(3) 0.026(3) 0.023(3) 0.012(2)
C273 0.019(2) 0.024(2) 0.032(3) 0.014(2) 0.0080(19) 0.0025(18)

loop_
_atom_type_symbol
_atom_type_scat_dispersion_real
_atom_type_scat_dispersion_imag
_atom_type_scat_Cromer_Mann_a1
_atom_type_scat_Cromer_Mann_b1
_atom_type_scat_Cromer_Mann_a2
_atom_type_scat_Cromer_Mann_b2
_atom_type_scat_Cromer_Mann_a3
_atom_type_scat_Cromer_Mann_b3
_atom_type_scat_Cromer_Mann_a4
_atom_type_scat_Cromer_Mann_b4
_atom_type_scat_Cromer_Mann_c
_atom_type_scat_source
'C   ' 0.0020 0.0020 2.3100 20.8439 1.0200 10.2075 1.5886 0.5687 0.8650 51.6512 0.2156 International_Tables_Vol_IV_Table_2.2B
'H   ' 0.0000 0.0000 0.4930 10.5109 0.3229 26.1257 0.1402 3.1424 0.0408 57.7997 0.0030 International_Tables_Vol_IV_Table_2.2B
'N   ' 0.0040 0.0030 12.2126 0.0057 3.1322 9.8933 2.0125 28.9975 1.1663 0.5826 -11.5290 International_Tables_Vol_IV_Table_2.2B
'Cl  ' 0.1320 0.1590 11.4604 0.0104 7.1964 1.1662 6.2556 18.5194 1.6455 47.7784 -9.5574 International_Tables_Vol_IV_Table_2.2B
'Mo  ' -1.8250 0.6880 3.7025 0.2772 17.2356 1.0958 12.8876 11.0040 3.7429 61.6584 4.3875 International_Tables_Vol_IV_Table_2.2B

loop_
_geom_angle_atom_site_label_1
_geom_angle_site_symmetry_1
_geom_angle_atom_site_label_2
_geom_angle_site_symmetry_2
_geom_angle_atom_site_label_3
_geom_angle_site_symmetry_3
_geom_angle
_geom_angle_publ_flag
Cl1 . Mo1 . N11 . 148.58(11) yes
Cl1 . Mo1 . N14 . 82.86(9) yes
N11 . Mo1 . N14 . 73.64(14) yes
Cl1 . Mo1 . N110 . 101.89(13) yes
N11 . Mo1 . N110 . 99.95(16) yes
N14 . Mo1 . N110 . 93.10(15) yes
Cl1 . Mo1 . N123 . 96.12(12) yes
N11 . Mo1 . N123 . 100.91(16) yes
N14 . Mo1 . N123 . 164.25(15) yes
N110 . Mo1 . N123 . 102.46(17) yes
Cl2 . Mo2 . N21 . 147.47(12) yes
Cl2 . Mo2 . N24 . 81.14(8) yes
N21 . Mo2 . N24 . 74.20(14) yes
Cl2 . Mo2 . N210 . 100.27(12) yes
N21 . Mo2 . N210 . 101.27(16) yes
N24 . Mo2 . N210 . 91.56(15) yes
Cl2 . Mo2 . N223 . 94.96(11) yes
N21 . Mo2 . N223 . 103.51(16) yes
N24 . Mo2 . N223 . 165.28(14) yes
N210 . Mo2 . N223 . 103.11(17) yes
Mo1 . N11 . C12 . 120.9(3) yes
Mo1 . N11 . C19 . 114.8(3) yes
C12 . N11 . C19 . 114.1(4) yes
Mo1 . N14 . C13 . 97.5(3) yes
Mo1 . N14 . C15 . 109.3(3) yes
C13 . N14 . C15 . 109.6(4) yes
Mo1 . N14 . C141 . 118.8(3) yes
C13 . N14 . C141 . 112.4(4) yes
C15 . N14 . C141 . 108.6(4) yes
C16 . N17 . C18 . 111.8(4) yes
C16 . N17 . C171 . 108.5(3) yes
C18 . N17 . C171 . 113.1(3) yes
Mo2 . N21 . C22 . 120.5(3) yes
Mo2 . N21 . C29 . 115.1(3) yes
C22 . N21 . C29 . 114.2(4) yes
Mo2 . N24 . C23 . 97.0(3) yes
Mo2 . N24 . C25 . 109.9(3) yes
C23 . N24 . C25 . 110.2(4) yes
Mo2 . N24 . C241 . 118.6(3) yes
C23 . N24 . C241 . 112.1(3) yes
C25 . N24 . C241 . 108.5(3) yes
C26 . N27 . C28 . 111.4(4) yes
C26 . N27 . C271 . 109.5(3) yes
C28 . N27 . C271 . 111.3(3) yes
Mo1 . N110 . C111 . 154.6(3) yes
Mo1 . N123 . C124 . 161.5(3) yes
Mo2 . N210 . C211 . 160.5(3) yes
Mo2 . N223 . C224 . 156.2(3) yes
N11 . C12 . C13 . 112.9(4) yes
N11 . C12 . H121 . 107.6(4) no
C13 . C12 . H121 . 107.6(4) no
N11 . C12 . H122 . 110.2(4) no
C13 . C12 . H122 . 109.6(4) no
H121 . C12 . H122 . 108.8(4) no
N14 . C13 . C12 . 109.9(4) yes
N14 . C13 . H131 . 108.3(4) no
C12 . C13 . H131 . 109.8(4) no
N14 . C13 . H132 . 109.6(4) no
C12 . C13 . H132 . 111.0(4) no
H131 . C13 . H132 . 108.2(4) no
N14 . C15 . C16 . 115.1(4) yes
N14 . C15 . H151 . 107.6(4) no
C16 . C15 . H151 . 108.8(4) no
N14 . C15 . H152 . 108.3(4) no
C16 . C15 . H152 . 108.3(4) no
H151 . C15 . H152 . 108.5(4) no
N17 . C16 . C15 . 115.1(4) yes
N17 . C16 . H161 . 108.8(4) no
C15 . C16 . H161 . 108.1(4) no
N17 . C16 . H162 . 109.2(4) no
C15 . C16 . H162 . 107.9(4) no
H161 . C16 . H162 . 107.6(4) no
N17 . C18 . C19 . 108.3(4) yes
N17 . C18 . H181 . 109.6(4) no
C19 . C18 . H181 . 111.0(4) no
N17 . C18 . H182 . 110.4(4) no
C19 . C18 . H182 . 108.7(4) no
H181 . C18 . H182 . 108.8(4) no
N11 . C19 . C18 . 111.5(4) yes
N11 . C19 . H191 . 107.3(4) no
C18 . C19 . H191 . 107.7(4) no
N11 . C19 . H192 . 109.0(4) no
C18 . C19 . H192 . 110.0(4) no
H191 . C19 . H192 . 111.5(5) no
N21 . C22 . C23 . 111.9(3) yes
N21 . C22 . H221 . 108.3(4) no
C23 . C22 . H221 . 109.2(4) no
N21 . C22 . H222 . 109.4(4) no
C23 . C22 . H222 . 109.9(4) no
H221 . C22 . H222 . 108.1(4) no
N24 . C23 . C22 . 111.4(3) yes
N24 . C23 . H231 . 108.3(4) no
C22 . C23 . H231 . 108.7(4) no
N24 . C23 . H232 . 108.9(4) no
C22 . C23 . H232 . 109.1(4) no
H231 . C23 . H232 . 110.4(4) no
N24 . C25 . C26 . 116.2(4) yes
N24 . C25 . H251 . 107.5(4) no
C26 . C25 . H251 . 108.4(4) no
N24 . C25 . H252 . 107.0(4) no
C26 . C25 . H252 . 108.9(4) no
H251 . C25 . H252 . 108.6(4) no
N27 . C26 . C25 . 114.1(4) yes
N27 . C26 . H261 . 110.6(4) no
C25 . C26 . H261 . 107.0(4) no
N27 . C26 . H262 . 109.4(4) no
C25 . C26 . H262 . 106.3(4) no
H261 . C26 . H262 . 109.3(4) no
N27 . C28 . C29 . 107.7(4) yes
N27 . C28 . H281 . 109.6(4) no
C29 . C28 . H281 . 111.8(4) no
N27 . C28 . H282 . 108.4(4) no
C29 . C28 . H282 . 110.3(4) no
H281 . C28 . H282 . 109.0(4) no
N21 . C29 . C28 . 110.9(4) yes
N21 . C29 . H291 . 107.7(4) no
C28 . C29 . H291 . 110.6(4) no
N21 . C29 . H292 . 107.5(4) no
C28 . C29 . H292 . 111.0(4) no
H291 . C29 . H292 . 109.1(4) no
N110 . C111 . C112 . 119.6(4) yes
N110 . C111 . C119 . 119.9(4) yes
C112 . C111 . C119 . 120.5(4) yes
C111 . C112 . C113 . 121.9(4) yes
C111 . C112 . C116 . 119.4(5) yes
C113 . C112 . C116 . 118.7(4) yes
C112 . C113 . C114 . 111.0(4) yes
C112 . C113 . C115 . 112.8(4) yes
C114 . C113 . C115 . 110.6(5) yes
C112 . C113 . H1131 . 104.6(4) no
C114 . C113 . H1131 . 109.6(5) no
C115 . C113 . H1131 . 107.9(5) no
C113 . C114 . H1141 . 109.7(6) no
C113 . C114 . H1142 . 109.4(6) no
H1141 . C114 . H1142 . 107.9(6) no
C113 . C114 . H1143 . 111.1(6) no
H1141 . C114 . H1143 . 109.1(7) no
H1142 . C114 . H1143 . 109.5(6) no
C113 . C115 . H1151 . 109.2(5) no
C113 . C115 . H1152 . 108.5(6) no
H1151 . C115 . H1152 . 108.2(6) no
C113 . C115 . H1153 . 111.1(5) no
H1151 . C115 . H1153 . 110.0(7) no
H1152 . C115 . H1153 . 109.8(6) no
C112 . C116 . C117 . 120.8(5) yes
C112 . C116 . H1161 . 120.0(5) no
C117 . C116 . H1161 . 119.2(5) no
C116 . C117 . C118 . 120.1(5) yes
C116 . C117 . H1171 . 120.1(6) no
C118 . C117 . H1171 . 119.8(6) no
C117 . C118 . C119 . 121.7(6) yes
C117 . C118 . H1181 . 120.9(6) no
C119 . C118 . H1181 . 117.4(6) no
C111 . C119 . C118 . 117.5(5) yes
C111 . C119 . C120 . 122.5(5) yes
C118 . C119 . C120 . 120.0(5) yes
C119 . C120 . C121 . 110.5(5) yes
C119 . C120 . C122 . 113.0(6) yes
C121 . C120 . C122 . 111.8(7) yes
C119 . C120 . H1201 . 107.8(5) no
C121 . C120 . H1201 . 108.9(6) no
C122 . C120 . H1201 . 104.5(6) no
C120 . C121 . H1211 . 109.6(8) no
C120 . C121 . H1212 . 109.6(8) no
H1211 . C121 . H1212 . 109.7(7) no
C120 . C121 . H1213 . 109.3(6) no
H1211 . C121 . H1213 . 109.1(9) no
H1212 . C121 . H1213 . 109.6(9) no
C120 . C122 . H1221 . 113.3(8) no
C120 . C122 . H1222 . 110.0(7) no
H1221 . C122 . H1222 . 108.2(9) no
C120 . C122 . H1223 . 111.2(8) no
H1221 . C122 . H1223 . 108.8(9) no
H1222 . C122 . H1223 . 105.0(9) no
N123 . C124 . C125 . 119.2(4) yes
N123 . C124 . C132 . 119.8(4) yes
C125 . C124 . C132 . 120.9(4) yes
C124 . C125 . C126 . 122.7(4) yes
C124 . C125 . C129 . 117.7(4) yes
C126 . C125 . C129 . 119.6(4) yes
C125 . C126 . C127 . 111.4(4) yes
C125 . C126 . C128 . 111.1(4) yes
C127 . C126 . C128 . 111.1(4) yes
C125 . C126 . H1261 . 106.0(4) no
C127 . C126 . H1261 . 108.5(4) no
C128 . C126 . H1261 . 108.5(5) no
C126 . C127 . H1271 . 107.0(5) no
C126 . C127 . H1272 . 109.8(5) no
H1271 . C127 . H1272 . 110.1(5) no
C126 . C127 . H1273 . 109.3(5) no
H1271 . C127 . H1273 . 108.0(5) no
H1272 . C127 . H1273 . 112.4(6) no
C126 . C128 . H1281 . 109.0(5) no
C126 . C128 . H1282 . 109.1(4) no
H1281 . C128 . H1282 . 108.2(5) no
C126 . C128 . H1283 . 110.9(5) no
H1281 . C128 . H1283 . 110.0(5) no
H1282 . C128 . H1283 . 109.7(5) no
C125 . C129 . C130 . 121.9(5) yes
C125 . C129 . H1291 . 120.8(5) no
C130 . C129 . H1291 . 117.2(5) no
C129 . C130 . C131 . 120.0(4) yes
C129 . C130 . H1301 . 120.2(5) no
C131 . C130 . H1301 . 119.8(5) no
C130 . C131 . C132 . 121.7(4) yes
C130 . C131 . H1311 . 117.5(5) no
C132 . C131 . H1311 . 120.7(5) no
C124 . C132 . C131 . 117.7(4) yes
C124 . C132 . C133 . 122.6(4) yes
C131 . C132 . C133 . 119.7(4) yes
C132 . C133 . C134 . 112.2(4) yes
C132 . C133 . C135 . 112.2(4) yes
C134 . C133 . C135 . 109.4(4) yes
C132 . C133 . H1331 . 106.1(4) no
C134 . C133 . H1331 . 109.7(4) no
C135 . C133 . H1331 . 107.2(4) no
C133 . C134 . H1341 . 109.7(5) no
C133 . C134 . H1342 . 109.6(5) no
H1341 . C134 . H1342 . 110.4(6) no
C133 . C134 . H1343 . 108.8(5) no
H1341 . C134 . H1343 . 109.1(5) no
H1342 . C134 . H1343 . 109.3(6) no
C133 . C135 . H1351 . 109.5(5) no
C133 . C135 . H1352 . 110.0(5) no
H1351 . C135 . H1352 . 111.8(6) no
C133 . C135 . H1353 . 107.5(5) no
H1351 . C135 . H1353 . 108.9(5) no
H1352 . C135 . H1353 . 109.2(5) no
N14 . C141 . C142 . 113.2(4) yes
N14 . C141 . C143 . 113.3(4) yes
C142 . C141 . C143 . 109.3(4) yes
N14 . C141 . H1411 . 105.7(4) no
C142 . C141 . H1411 . 106.3(5) no
C143 . C141 . H1411 . 108.5(5) no
C141 . C142 . H1421 . 109.7(5) no
C141 . C142 . H1422 . 109.3(5) no
H1421 . C142 . H1422 . 110.3(5) no
C141 . C142 . H1423 . 109.0(4) no
H1421 . C142 . H1423 . 109.0(5) no
H1422 . C142 . H1423 . 109.5(6) no
C141 . C143 . H1431 . 110.4(5) no
C141 . C143 . H1432 . 109.4(5) no
H1431 . C143 . H1432 . 109.0(5) no
C141 . C143 . H1433 . 109.3(4) no
H1431 . C143 . H1433 . 109.4(6) no
H1432 . C143 . H1433 . 109.3(6) no
N17 . C171 . C172 . 114.2(4) yes
N17 . C171 . C173 . 111.2(4) yes
C172 . C171 . C173 . 110.1(4) yes
N17 . C171 . H1711 . 106.0(4) no
C172 . C171 . H1711 . 104.3(4) no
C173 . C171 . H1711 . 110.7(4) no
C171 . C172 . H1721 . 108.8(5) no
C171 . C172 . H1722 . 109.0(4) no
H1721 . C172 . H1722 . 109.2(5) no
C171 . C172 . H1723 . 109.2(4) no
H1721 . C172 . H1723 . 110.1(5) no
H1722 . C172 . H1723 . 110.5(5) no
C171 . C173 . H1731 . 110.8(4) no
C171 . C173 . H1732 . 110.3(5) no
H1731 . C173 . H1732 . 110.1(5) no
C171 . C173 . H1733 . 109.0(4) no
H1731 . C173 . H1733 . 108.3(5) no
H1732 . C173 . H1733 . 108.3(5) no
N210 . C211 . C212 . 118.9(4) yes
N210 . C211 . C219 . 120.2(4) yes
C212 . C211 . C219 . 120.9(4) yes
C211 . C212 . C213 . 121.6(4) yes
C211 . C212 . C216 . 118.0(5) yes
C213 . C212 . C216 . 120.3(4) yes
C212 . C213 . C214 . 112.9(5) yes
C212 . C213 . C215 . 110.5(4) yes
C214 . C213 . C215 . 109.8(5) yes
C212 . C213 . H2131 . 106.0(4) no
C214 . C213 . H2131 . 108.3(5) no
C215 . C213 . H2131 . 109.2(5) no
C213 . C214 . H2141 . 109.2(6) no
C213 . C214 . H2142 . 109.1(6) no
H2141 . C214 . H2142 . 107.4(6) no
C213 . C214 . H2143 . 110.7(5) no
H2141 . C214 . H2143 . 110.5(7) no
H2142 . C214 . H2143 . 109.9(7) no
C213 . C215 . H2151 . 108.9(5) no
C213 . C215 . H2152 . 109.5(5) no
H2151 . C215 . H2152 . 109.0(5) no
C213 . C215 . H2153 . 109.7(5) no
H2151 . C215 . H2153 . 109.7(6) no
H2152 . C215 . H2153 . 110.0(6) no
C212 . C216 . C217 . 121.7(5) yes
C212 . C216 . H2161 . 117.3(5) no
C217 . C216 . H2161 . 121.0(5) no
C216 . C217 . C218 . 119.5(5) yes
C216 . C217 . H2171 . 120.2(5) no
C218 . C217 . H2171 . 120.3(6) no
C217 . C218 . C219 . 122.1(5) yes
C217 . C218 . H2181 . 120.9(5) no
C219 . C218 . H2181 . 117.0(5) no
C211 . C219 . C218 . 117.7(5) yes
C211 . C219 . C220 . 122.4(4) yes
C218 . C219 . C220 . 119.8(5) yes
C219 . C220 . C221 . 111.3(4) yes
C219 . C220 . C222 . 112.4(4) yes
C221 . C220 . C222 . 110.9(5) yes
C219 . C220 . H2201 . 105.9(4) no
C221 . C220 . H2201 . 109.0(5) no
C222 . C220 . H2201 . 107.2(4) no
C220 . C221 . H2211 . 107.2(5) no
C220 . C221 . H2212 . 109.2(5) no
H2211 . C221 . H2212 . 110.2(6) no
C220 . C221 . H2213 . 108.5(5) no
H2211 . C221 . H2213 . 109.0(6) no
H2212 . C221 . H2213 . 112.5(6) no
C220 . C222 . H2221 . 108.7(5) no
C220 . C222 . H2222 . 109.1(5) no
H2221 . C222 . H2222 . 111.4(6) no
C220 . C222 . H2223 . 108.3(5) no
H2221 . C222 . H2223 . 109.2(5) no
H2222 . C222 . H2223 . 110.2(6) no
N223 . C224 . C225 . 119.4(4) yes
N223 . C224 . C232 . 120.1(4) yes
C225 . C224 . C232 . 120.4(4) yes
C224 . C225 . C226 . 120.5(4) yes
C224 . C225 . C229 . 118.6(5) yes
C226 . C225 . C229 . 120.9(4) yes
C225 . C226 . C227 . 110.5(4) yes
C225 . C226 . C228 . 113.2(5) yes
C227 . C226 . C228 . 110.8(5) yes
C225 . C226 . H2261 . 109.9(4) no
C227 . C226 . H2261 . 107.1(5) no
C228 . C226 . H2261 . 105.0(4) no
C226 . C227 . H2271 . 111.2(5) no
C226 . C227 . H2272 . 109.6(5) no
H2271 . C227 . H2272 . 110.9(5) no
C226 . C227 . H2273 . 108.6(4) no
H2271 . C227 . H2273 . 108.6(6) no
H2272 . C227 . H2273 . 107.8(5) no
C226 . C228 . H2281 . 112.0(6) no
C226 . C228 . H2282 . 109.6(5) no
H2281 . C228 . H2282 . 109.2(7) no
C226 . C228 . H2283 . 109.4(6) no
H2281 . C228 . H2283 . 109.1(6) no
H2282 . C228 . H2283 . 107.4(7) no
C225 . C229 . C230 . 120.9(5) yes
C225 . C229 . H2291 . 121.1(5) no
C230 . C229 . H2291 . 118.0(5) no
C229 . C230 . C231 . 120.0(5) yes
C229 . C230 . H2301 . 119.1(5) no
C231 . C230 . H2301 . 120.9(6) no
C230 . C231 . C232 . 121.4(5) yes
C230 . C231 . H2311 . 117.9(5) no
C232 . C231 . H2311 . 120.6(5) no
C224 . C232 . C231 . 118.5(4) yes
C224 . C232 . C233 . 122.6(4) yes
C231 . C232 . C233 . 118.7(4) yes
C232 . C233 . C234 . 112.2(4) yes
C232 . C233 . C235 . 110.6(4) yes
C234 . C233 . C235 . 110.2(4) yes
C232 . C233 . H2331 . 109.3(4) no
C234 . C233 . H2331 . 106.3(4) no
C235 . C233 . H2331 . 108.2(4) no
C233 . C234 . H2341 . 110.4(5) no
C233 . C234 . H2342 . 108.3(5) no
H2341 . C234 . H2342 . 110.2(5) no
C233 . C234 . H2343 . 108.5(5) no
H2341 . C234 . H2343 . 111.1(5) no
H2342 . C234 . H2343 . 108.2(5) no
C233 . C235 . H2351 . 109.5(4) no
C233 . C235 . H2352 . 110.0(4) no
H2351 . C235 . H2352 . 110.2(5) no
C233 . C235 . H2353 . 108.4(4) no
H2351 . C235 . H2353 . 109.0(5) no
H2352 . C235 . H2353 . 109.7(5) no
N24 . C241 . C242 . 113.1(4) yes
N24 . C241 . C243 . 113.6(4) yes
C242 . C241 . C243 . 109.1(4) yes
N24 . C241 . H2411 . 103.3(3) no
C242 . C241 . H2411 . 110.7(4) no
C243 . C241 . H2411 . 106.9(4) no
C241 . C242 . H2421 . 110.1(4) no
C241 . C242 . H2422 . 108.7(4) no
H2421 . C242 . H2422 . 108.0(4) no
C241 . C242 . H2423 . 110.5(4) no
H2421 . C242 . H2423 . 110.5(5) no
H2422 . C242 . H2423 . 108.9(5) no
C241 . C243 . H2431 . 109.0(5) no
C241 . C243 . H2432 . 108.8(4) no
H2431 . C243 . H2432 . 108.8(5) no
C241 . C243 . H2433 . 110.5(4) no
H2431 . C243 . H2433 . 110.0(5) no
H2432 . C243 . H2433 . 109.8(5) no
N27 . C271 . C272 . 114.1(4) yes
N27 . C271 . C273 . 111.7(4) yes
C272 . C271 . C273 . 109.5(4) yes
N27 . C271 . H2711 . 106.2(4) no
C272 . C271 . H2711 . 104.5(4) no
C273 . C271 . H2711 . 110.5(4) no
C271 . C272 . H2721 . 111.2(5) no
C271 . C272 . H2722 . 110.0(5) no
H2721 . C272 . H2722 . 109.4(5) no
C271 . C272 . H2723 . 109.9(5) no
H2721 . C272 . H2723 . 108.9(5) no
H2722 . C272 . H2723 . 107.5(5) no
C271 . C273 . H2731 . 110.2(4) no
C271 . C273 . H2732 . 109.1(4) no
H2731 . C273 . H2732 . 109.9(5) no
C271 . C273 . H2733 . 109.2(4) no
H2731 . C273 . H2733 . 109.4(4) no
H2732 . C273 . H2733 . 109.0(5) no

loop_
_geom_bond_atom_site_label_1
_geom_bond_site_symmetry_1
_geom_bond_atom_site_label_2
_geom_bond_site_symmetry_2
_geom_bond_distance
_geom_bond_publ_flag
Mo1 . Cl1 . 2.4223(11) yes
Mo1 . N11 . 2.003(4) yes
Mo1 . N14 . 2.530(4) yes
Mo1 . N110 . 1.779(4) yes
Mo1 . N123 . 1.767(4) yes
Mo2 . Cl2 . 2.4036(11) yes
Mo2 . N21 . 1.997(4) yes
Mo2 . N24 . 2.520(4) yes
Mo2 . N210 . 1.779(4) yes
Mo2 . N223 . 1.777(4) yes
N11 . C12 . 1.461(6) yes
N11 . C19 . 1.456(6) yes
N14 . C13 . 1.499(6) yes
N14 . C15 . 1.493(6) yes
N14 . C141 . 1.511(6) yes
N17 . C16 . 1.483(6) yes
N17 . C18 . 1.491(5) yes
N17 . C171 . 1.510(6) yes
N21 . C22 . 1.469(6) yes
N21 . C29 . 1.449(6) yes
N24 . C23 . 1.483(5) yes
N24 . C25 . 1.485(6) yes
N24 . C241 . 1.528(6) yes
N27 . C26 . 1.477(6) yes
N27 . C28 . 1.487(6) yes
N27 . C271 . 1.514(5) yes
N110 . C111 . 1.402(6) yes
N123 . C124 . 1.386(6) yes
N210 . C211 . 1.389(6) yes
N223 . C224 . 1.388(6) yes
C12 . C13 . 1.531(7) yes
C12 . H121 . 1.010(4) no
C12 . H122 . 0.978(5) no
C13 . H131 . 1.001(5) no
C13 . H132 . 0.994(5) no
C15 . C16 . 1.509(6) yes
C15 . H151 . 1.002(5) no
C15 . H152 . 0.990(5) no
C16 . H161 . 1.002(5) no
C16 . H162 . 1.002(5) no
C18 . C19 . 1.529(6) yes
C18 . H181 . 0.993(5) no
C18 . H182 . 0.995(5) no
C19 . H191 . 0.999(5) no
C19 . H192 . 0.957(5) no
C22 . C23 . 1.536(6) yes
C22 . H221 . 1.005(4) no
C22 . H222 . 0.993(5) no
C23 . H231 . 0.989(4) no
C23 . H232 . 0.980(5) no
C25 . C26 . 1.513(6) yes
C25 . H251 . 0.994(5) no
C25 . H252 . 0.996(5) no
C26 . H261 . 0.984(5) no
C26 . H262 . 0.998(4) no
C28 . C29 . 1.549(7) yes
C28 . H281 . 0.984(5) no
C28 . H282 . 1.002(5) no
C29 . H291 . 0.989(4) no
C29 . H292 . 0.995(5) no
C111 . C112 . 1.400(7) yes
C111 . C119 . 1.420(7) yes
C112 . C113 . 1.523(7) yes
C112 . C116 . 1.395(7) yes
C113 . C114 . 1.538(8) yes
C113 . C115 . 1.514(7) yes
C113 . H1131 . 1.006(5) no
C114 . H1141 . 1.002(7) no
C114 . H1142 . 0.998(7) no
C114 . H1143 . 0.982(7) no
C115 . H1151 . 0.997(6) no
C115 . H1152 . 1.000(7) no
C115 . H1153 . 0.977(7) no
C116 . C117 . 1.367(8) yes
C116 . H1161 . 1.000(5) no
C117 . C118 . 1.385(9) yes
C117 . H1171 . 0.990(6) no
C118 . C119 . 1.400(8) yes
C118 . H1181 . 0.995(6) no
C119 . C120 . 1.512(8) yes
C120 . C121 . 1.515(11) yes
C120 . C122 . 1.52(1) yes
C120 . H1201 . 0.997(5) no
C121 . H1211 . 0.991(7) no
C121 . H1212 . 0.985(8) no
C121 . H1213 . 0.99(1) no
C122 . H1221 . 0.973(9) no
C122 . H1222 . 1.022(8) no
C122 . H1223 . 1.015(13) no
C124 . C125 . 1.425(6) yes
C124 . C132 . 1.413(6) yes
C125 . C126 . 1.527(7) yes
C125 . C129 . 1.396(7) yes
C126 . C127 . 1.517(7) yes
C126 . C128 . 1.516(7) yes
C126 . H1261 . 0.976(5) no
C127 . H1271 . 1.012(6) no
C127 . H1272 . 0.960(6) no
C127 . H1273 . 0.985(6) no
C128 . H1281 . 0.996(5) no
C128 . H1282 . 1.000(5) no
C128 . H1283 . 0.978(6) no
C129 . C130 . 1.375(7) yes
C129 . H1291 . 0.996(5) no
C130 . C131 . 1.375(7) yes
C130 . H1301 . 0.997(5) no
C131 . C132 . 1.408(7) yes
C131 . H1311 . 1.004(5) no
C132 . C133 . 1.519(7) yes
C133 . C134 . 1.526(7) yes
C133 . C135 . 1.535(6) yes
C133 . H1331 . 0.992(5) no
C134 . H1341 . 0.986(6) no
C134 . H1342 . 0.983(6) no
C134 . H1343 . 0.999(6) no
C135 . H1351 . 0.978(6) no
C135 . H1352 . 0.975(6) no
C135 . H1353 . 1.009(6) no
C141 . C142 . 1.529(8) yes
C141 . C143 . 1.536(7) yes
C141 . H1411 . 0.996(5) no
C142 . H1421 . 0.988(5) no
C142 . H1422 . 0.982(6) no
C142 . H1423 . 0.997(5) no
C143 . H1431 . 0.992(6) no
C143 . H1432 . 0.993(6) no
C143 . H1433 . 0.989(6) no
C171 . C172 . 1.521(7) yes
C171 . C173 . 1.528(6) yes
C171 . H1711 . 0.996(5) no
C172 . H1721 . 0.993(5) no
C172 . H1722 . 0.989(5) no
C172 . H1723 . 0.979(5) no
C173 . H1731 . 0.986(5) no
C173 . H1732 . 0.986(5) no
C173 . H1733 . 1.008(5) no
C211 . C212 . 1.426(6) yes
C211 . C219 . 1.413(7) yes
C212 . C213 . 1.518(7) yes
C212 . C216 . 1.388(7) yes
C213 . C214 . 1.521(8) yes
C213 . C215 . 1.544(8) yes
C213 . H2131 . 0.980(5) no
C214 . H2141 . 0.999(7) no
C214 . H2142 . 1.007(7) no
C214 . H2143 . 0.968(7) no
C215 . H2151 . 0.995(6) no
C215 . H2152 . 0.991(6) no
C215 . H2153 . 0.982(6) no
C216 . C217 . 1.391(8) yes
C216 . H2161 . 0.985(5) no
C217 . C218 . 1.376(8) yes
C217 . H2171 . 1.001(5) no
C218 . C219 . 1.400(7) yes
C218 . H2181 . 0.993(6) no
C219 . C220 . 1.511(7) yes
C220 . C221 . 1.526(8) yes
C220 . C222 . 1.530(7) yes
C220 . H2201 . 0.999(5) no
C221 . H2211 . 1.006(6) no
C221 . H2212 . 0.965(6) no
C221 . H2213 . 0.979(7) no
C222 . H2221 . 0.985(6) no
C222 . H2222 . 0.973(6) no
C222 . H2223 . 0.999(7) no
C224 . C225 . 1.418(6) yes
C224 . C232 . 1.417(7) yes
C225 . C226 . 1.522(7) yes
C225 . C229 . 1.397(7) yes
C226 . C227 . 1.518(8) yes
C226 . C228 . 1.529(7) yes
C226 . H2261 . 0.999(5) no
C227 . H2271 . 0.977(6) no
C227 . H2272 . 0.987(6) no
C227 . H2273 . 1.014(6) no
C228 . H2281 . 0.981(7) no
C228 . H2282 . 1.003(7) no
C228 . H2283 . 1.003(8) no
C229 . C230 . 1.394(8) yes
C229 . H2291 . 1.024(5) no
C230 . C231 . 1.381(8) yes
C230 . H2301 . 0.996(5) no
C231 . C232 . 1.394(7) yes
C231 . H2311 . 0.993(5) no
C232 . C233 . 1.526(6) yes
C233 . C234 . 1.527(7) yes
C233 . C235 . 1.533(6) yes
C233 . H2331 . 0.983(5) no
C234 . H2341 . 0.968(6) no
C234 . H2342 . 1.003(6) no
C234 . H2343 . 0.993(6) no
C235 . H2351 . 0.990(5) no
C235 . H2352 . 0.981(5) no
C235 . H2353 . 0.996(5) no
C241 . C242 . 1.524(6) yes
C241 . C243 . 1.526(6) yes
C241 . H2411 . 0.996(4) no
C242 . H2421 . 0.989(4) no
C242 . H2422 . 1.009(5) no
C242 . H2423 . 0.978(5) no
C243 . H2431 . 0.993(5) no
C243 . H2432 . 0.995(6) no
C243 . H2433 . 0.981(5) no
C271 . C272 . 1.540(7) yes
C271 . C273 . 1.529(7) yes
C271 . H2711 . 0.990(5) no
C272 . H2721 . 0.982(5) no
C272 . H2722 . 1.000(6) no
C272 . H2723 . 1.006(6) no
C273 . H2731 . 0.985(5) no
C273 . H2732 . 0.989(5) no
C273 . H2733 . 0.996(5) no
